data_4088333
loop_
_publ_author_name
'Ohki, Yasuhiro'
'Hoshino, Ryoko'
'Tatsumi, Kazuyuki'

_publ_section_title
;
 N-Heterocyclic Carbene Complexes of Three- and Four-Coordinate Fe(I)
;
_journal_issue 10
_journal_name_full Organometallics
_journal_page_first 1368
_journal_paper_doi 10.1021/acs.organomet.5b01025
_journal_volume 35
_journal_year 2016
_chemical_formula_moiety 'C28 H48 F6 Fe N8 P'
_chemical_formula_sum 'C28 H48 F6 Fe N8 P'
_chemical_formula_weight 697.55
_space_group_IT_number 18
_space_group_name_Hall 'P 2 2ab'
_space_group_name_H-M_alt 'P 21 21 2'
_symmetry_cell_setting orthorhombic
_symmetry_Int_Tables_number 18
_symmetry_space_group_name_Hall 'P 2 2ab'
_symmetry_space_group_name_H-M 'P 21 21 2'
_atom_sites_solution_hydrogens geom
_atom_sites_solution_primary direct
_atom_sites_solution_secondary difmap
_cell_angle_alpha 90.0000
_cell_angle_beta 90.0000
_cell_angle_gamma 90.0000
_cell_formula_units_Z 4
_cell_length_a 19.915(9)
_cell_length_b 19.915(9)
_cell_length_c 8.807(4)
_cell_measurement_reflns_used 8621
_cell_measurement_temperature 93
_cell_measurement_theta_max 25.30
_cell_measurement_theta_min 3.10
_cell_volume 3493(3)
_computing_cell_refinement 'CrystalClear-SM Expert 2.0 r4'
_computing_data_collection 'CrystalClear-SM Expert 2.0 r4 (Rigaku, 2009)'
_computing_data_reduction 'CrystalClear-SM Expert 2.0 r4'
_computing_molecular_graphics 'CrystalStructure 4.0.1'
_computing_publication_material 'CrystalStructure 4.0.1 (Rigaku, 2010)'
_computing_structure_refinement 'SHELXL97 (Sheldrick, 2008)'
_computing_structure_solution 'Il Milione (Burla, et al., 2007)'
_diffrn_ambient_temperature 93
_diffrn_detector_area_resol_mean 7.111
_diffrn_measured_fraction_theta_full 0.991
_diffrn_measured_fraction_theta_max 0.991
_diffrn_measurement_device_type 'Rigaku Saturn724'
_diffrn_measurement_method \w
_diffrn_radiation_type 'Mo K\a'
_diffrn_radiation_wavelength 0.71075
_diffrn_reflns_av_R_equivalents 0.0796
_diffrn_reflns_limit_h_max 21
_diffrn_reflns_limit_h_min -23
_diffrn_reflns_limit_k_max 22
_diffrn_reflns_limit_k_min -23
_diffrn_reflns_limit_l_max 10
_diffrn_reflns_limit_l_min -10
_diffrn_reflns_number 24446
_diffrn_reflns_theta_full 25.36
_diffrn_reflns_theta_max 25.37
_diffrn_standards_number 0
_exptl_absorpt_coefficient_mu 0.540
_exptl_absorpt_correction_T_max 0.898
_exptl_absorpt_correction_T_min 0.684
_exptl_absorpt_correction_type multi-scan
_exptl_absorpt_process_details 'REQAB (Rigaku, 1998)'
_exptl_crystal_colour colorless
_exptl_crystal_density_diffrn 1.326
_exptl_crystal_density_method 'not measured'
_exptl_crystal_description prism
_exptl_crystal_F_000 1468.00
_exptl_crystal_size_max 0.200
_exptl_crystal_size_mid 0.200
_exptl_crystal_size_min 0.200
_refine_diff_density_max 1.060
_refine_diff_density_min -0.630
_refine_ls_abs_structure_details 'Flack, H. D. (1983), Acta Cryst. A39, 876-881.  2778 Friedel Pairs'
_refine_ls_abs_structure_Flack 0.46(5)
_refine_ls_extinction_method none
_refine_ls_goodness_of_fit_ref 1.012
_refine_ls_hydrogen_treatment constr
_refine_ls_number_parameters 417
_refine_ls_number_reflns 6369
_refine_ls_number_restraints 0
_refine_ls_R_factor_gt 0.0798
_refine_ls_shift/su_max 0.000
_refine_ls_structure_factor_coef Fsqd
_refine_ls_weighting_details 'w = 1/[\s^2^(Fo^2^)+(0.1345P)^2^+0.0000P] where P=(Fo^2^+2Fc^2^)/3'
_refine_ls_weighting_scheme calc
_refine_ls_wR_factor_ref 0.2278
_reflns_number_gt 4448
_reflns_number_total 6369
_reflns_threshold_expression F^2^>2.0\s(F^2^)
_cod_data_source_file om5b01025_si_002.cif
_cod_data_source_block hoshi25_Tetragonal
_cod_database_code 4088333

loop_
_symmetry_equiv_pos_site_id
_symmetry_equiv_pos_as_xyz
1 +X,+Y,+Z
2 1/2+X,1/2-Y,-Z
3 1/2-X,1/2+Y,-Z
4 -X,-Y,+Z

loop_
_atom_site_label
_atom_site_type_symbol
_atom_site_fract_x
_atom_site_fract_y
_atom_site_fract_z
_atom_site_U_iso_or_equiv
_atom_site_adp_type
_atom_site_occupancy
_atom_site_symmetry_multiplicity
_atom_site_calc_flag
_atom_site_refinement_flags
Fe1 Fe 0.73581(6) 0.75093(15) 0.25133(14) 0.0461(3) Uani 1.0 4 d .
P1 P 1.0000 0.5000 0.5317(7) 0.0891(16) Uani 1.0 2 d .
P2 P 1.0000 1.0000 -0.0159(6) 0.0876(17) Uani 1.0 2 d .
F1 F 0.9905(6) 0.5781(6) 0.535(3) 0.244(11) Uani 1.0 4 d .
F2 F 1.0000 0.5000 0.7020(14) 0.216(12) Uani 1.0 2 d .
F3 F 1.0792(5) 0.5122(6) 0.5278(13) 0.147(5) Uani 1.0 4 d .
F4 F 1.0000 0.5000 0.3639(15) 0.283(18) Uani 1.0 2 d .
F5 F 1.0000 1.0000 -0.1908(12) 0.132(6) Uani 1.0 2 d .
F6 F 0.9278(7) 1.0003(7) -0.018(3) 0.212(8) Uani 1.0 4 d .
F7 F 0.9982(7) 0.9211(5) -0.0153(15) 0.159(6) Uani 1.0 4 d .
F8 F 1.0000 1.0000 0.1544(14) 0.39(3) Uani 1.0 2 d .
N1 N 0.6400(4) 0.6501(5) 0.4244(9) 0.0444(18) Uani 1.0 4 d .
N2 N 0.6266(4) 0.7504(5) 0.4973(9) 0.0574(18) Uani 1.0 4 d .
N3 N 0.6350(4) 0.8447(4) 0.0700(10) 0.0514(19) Uani 1.0 4 d .
N4 N 0.7375(4) 0.8601(5) 0.0036(9) 0.053(2) Uani 1.0 4 d .
N5 N 0.8301(5) 0.8456(5) 0.4429(10) 0.065(3) Uani 1.0 4 d .
N6 N 0.8391(4) 0.7424(5) 0.5041(9) 0.056(2) Uani 1.0 4 d .
N7 N 0.8294(4) 0.6563(5) 0.0695(10) 0.052(2) Uani 1.0 4 d .
N8 N 0.7276(5) 0.6476(5) -0.0041(10) 0.056(2) Uani 1.0 4 d .
C1 C 0.6642(5) 0.7131(5) 0.3995(12) 0.053(3) Uani 1.0 4 d .
C2 C 0.6668(6) 0.5904(6) 0.3487(12) 0.060(3) Uani 1.0 4 d .
C3 C 0.5947(6) 0.6463(6) 0.5371(12) 0.066(3) Uani 1.0 4 d .
C4 C 0.5592(6) 0.5824(6) 0.5868(16) 0.076(4) Uani 1.0 4 d .
C5 C 0.5847(5) 0.7107(6) 0.5803(11) 0.063(3) Uani 1.0 4 d .
C6 C 0.5378(7) 0.7432(9) 0.6956(13) 0.109(6) Uani 1.0 4 d .
C7 C 0.6372(8) 0.8208(6) 0.5216(12) 0.082(4) Uani 1.0 4 d .
C8 C 0.6993(6) 0.8246(6) 0.1064(11) 0.063(3) Uani 1.0 4 d .
C9 C 0.5753(6) 0.8190(6) 0.1495(12) 0.072(3) Uani 1.0 4 d .
C10 C 0.6337(7) 0.8922(6) -0.0453(13) 0.072(4) Uani 1.0 4 d .
C11 C 0.5700(7) 0.9182(8) -0.1021(16) 0.090(4) Uani 1.0 4 d .
C12 C 0.6988(7) 0.9013(6) -0.0916(12) 0.066(3) Uani 1.0 4 d .
C13 C 0.7296(7) 0.9455(6) -0.2037(15) 0.083(4) Uani 1.0 4 d .
C14 C 0.8080(6) 0.8478(7) -0.0109(12) 0.067(3) Uani 1.0 4 d .
C15 C 0.8046(6) 0.7820(5) 0.4013(11) 0.055(3) Uani 1.0 4 d .
C16 C 0.8129(7) 0.9052(5) 0.3651(12) 0.077(4) Uani 1.0 4 d .
C17 C 0.8781(6) 0.8423(6) 0.5564(14) 0.067(3) Uani 1.0 4 d .
C18 C 0.9097(9) 0.9025(9) 0.6226(18) 0.123(7) Uani 1.0 4 d .
C19 C 0.8834(6) 0.7783(6) 0.5977(12) 0.062(3) Uani 1.0 4 d .
C20 C 0.9256(6) 0.7452(8) 0.7160(13) 0.099(5) Uani 1.0 4 d .
C21 C 0.8310(7) 0.6697(7) 0.5157(14) 0.071(3) Uani 1.0 4 d .
C22 C 0.7681(5) 0.6814(5) 0.0998(11) 0.050(2) Uani 1.0 4 d .
C23 C 0.8935(5) 0.6754(6) 0.1516(12) 0.065(3) Uani 1.0 4 d .
C24 C 0.8282(6) 0.6059(6) -0.0440(13) 0.067(3) Uani 1.0 4 d .
C25 C 0.8926(8) 0.5712(7) -0.0974(18) 0.117(6) Uani 1.0 4 d .
C26 C 0.7638(7) 0.6032(6) -0.0895(14) 0.071(3) Uani 1.0 4 d .
C27 C 0.7326(8) 0.5569(9) -0.2054(16) 0.111(6) Uani 1.0 4 d .
C28 C 0.6556(5) 0.6617(9) -0.0189(15) 0.083(4) Uani 1.0 4 d .
H2A H 0.6299 0.5655 0.3008 0.0715 Uiso 1.0 4 calc R
H2B H 0.6890 0.5616 0.4236 0.0715 Uiso 1.0 4 calc R
H2C H 0.6993 0.6040 0.2710 0.0715 Uiso 1.0 4 calc R
H4A H 0.5222 0.5938 0.6555 0.0914 Uiso 1.0 4 calc R
H4B H 0.5911 0.5531 0.6396 0.0914 Uiso 1.0 4 calc R
H4C H 0.5414 0.5591 0.4975 0.0914 Uiso 1.0 4 calc R
H6A H 0.5643 0.7615 0.7798 0.1303 Uiso 1.0 4 calc R
H6B H 0.5064 0.7095 0.7346 0.1303 Uiso 1.0 4 calc R
H6C H 0.5127 0.7795 0.6466 0.1303 Uiso 1.0 4 calc R
H7A H 0.6592 0.8276 0.6199 0.0983 Uiso 1.0 4 calc R
H7B H 0.5939 0.8442 0.5210 0.0983 Uiso 1.0 4 calc R
H7C H 0.6657 0.8388 0.4406 0.0983 Uiso 1.0 4 calc R
H9A H 0.5603 0.8520 0.2247 0.0859 Uiso 1.0 4 calc R
H9B H 0.5866 0.7768 0.2008 0.0859 Uiso 1.0 4 calc R
H9C H 0.5393 0.8110 0.0758 0.0859 Uiso 1.0 4 calc R
H11A H 0.5774 0.9409 -0.1994 0.1085 Uiso 1.0 4 calc R
H11B H 0.5514 0.9502 -0.0287 0.1085 Uiso 1.0 4 calc R
H11C H 0.5385 0.8810 -0.1163 0.1085 Uiso 1.0 4 calc R
H13A H 0.7500 0.9841 -0.1521 0.0994 Uiso 1.0 4 calc R
H13B H 0.6953 0.9614 -0.2749 0.0994 Uiso 1.0 4 calc R
H13C H 0.7643 0.9209 -0.2596 0.0994 Uiso 1.0 4 calc R
H14A H 0.8213 0.8120 0.0591 0.0800 Uiso 1.0 4 calc R
H14B H 0.8329 0.8889 0.0136 0.0800 Uiso 1.0 4 calc R
H14C H 0.8182 0.8342 -0.1153 0.0800 Uiso 1.0 4 calc R
H16A H 0.8533 0.9244 0.3186 0.0918 Uiso 1.0 4 calc R
H16B H 0.7937 0.9375 0.4369 0.0918 Uiso 1.0 4 calc R
H16C H 0.7799 0.8949 0.2858 0.0918 Uiso 1.0 4 calc R
H18A H 0.8820 0.9420 0.6005 0.1481 Uiso 1.0 4 calc R
H18B H 0.9545 0.9087 0.5783 0.1481 Uiso 1.0 4 calc R
H18C H 0.9138 0.8970 0.7327 0.1481 Uiso 1.0 4 calc R
H20A H 0.8965 0.7234 0.7910 0.1184 Uiso 1.0 4 calc R
H20B H 0.9536 0.7789 0.7665 0.1184 Uiso 1.0 4 calc R
H20C H 0.9545 0.7114 0.6681 0.1184 Uiso 1.0 4 calc R
H21A H 0.8752 0.6482 0.5146 0.0847 Uiso 1.0 4 calc R
H21B H 0.8044 0.6534 0.4295 0.0847 Uiso 1.0 4 calc R
H21C H 0.8078 0.6586 0.6106 0.0847 Uiso 1.0 4 calc R
H23A H 0.9096 0.6369 0.2107 0.0785 Uiso 1.0 4 calc R
H23B H 0.8846 0.7132 0.2200 0.0785 Uiso 1.0 4 calc R
H23C H 0.9278 0.6883 0.0773 0.0785 Uiso 1.0 4 calc R
H25A H 0.9257 0.6051 -0.1274 0.1401 Uiso 1.0 4 calc R
H25B H 0.8824 0.5422 -0.1844 0.1401 Uiso 1.0 4 calc R
H25C H 0.9109 0.5439 -0.0145 0.1401 Uiso 1.0 4 calc R
H27A H 0.6964 0.5311 -0.1577 0.1332 Uiso 1.0 4 calc R
H27B H 0.7668 0.5261 -0.2443 0.1332 Uiso 1.0 4 calc R
H27C H 0.7143 0.5835 -0.2894 0.1332 Uiso 1.0 4 calc R
H28A H 0.6309 0.6194 -0.0293 0.0999 Uiso 1.0 4 calc R
H28B H 0.6479 0.6896 -0.1090 0.0999 Uiso 1.0 4 calc R
H28C H 0.6398 0.6856 0.0716 0.0999 Uiso 1.0 4 calc R

loop_
_atom_site_aniso_label
_atom_site_aniso_U_11
_atom_site_aniso_U_22
_atom_site_aniso_U_33
_atom_site_aniso_U_12
_atom_site_aniso_U_13
_atom_site_aniso_U_23
Fe1 0.0557(6) 0.0478(6) 0.0348(5) -0.0050(11) -0.0008(7) -0.0006(7)
P1 0.088(4) 0.088(4) 0.091(4) -0.031(3) 0.0000 0.0000
P2 0.092(5) 0.115(4) 0.056(3) 0.053(4) 0.0000 0.0000
F1 0.145(10) 0.110(8) 0.48(3) -0.034(8) -0.173(16) 0.067(13)
F2 0.115(11) 0.44(4) 0.093(9) 0.150(16) 0.0000 0.0000
F3 0.059(5) 0.175(10) 0.208(11) -0.062(6) 0.030(6) 0.014(9)
F4 0.30(3) 0.46(4) 0.088(10) -0.29(3) 0.0000 0.0000
F5 0.137(11) 0.182(13) 0.077(7) -0.076(10) 0.0000 0.0000
F6 0.114(8) 0.145(9) 0.38(2) 0.046(7) 0.119(11) 0.134(12)
F7 0.200(13) 0.099(6) 0.178(9) 0.070(8) 0.096(10) 0.049(8)
F8 0.83(7) 0.29(3) 0.039(7) 0.36(4) 0.0000 0.0000
N1 0.031(4) 0.056(5) 0.046(4) -0.006(4) -0.006(4) 0.012(4)
N2 0.067(5) 0.060(4) 0.045(4) -0.001(5) 0.013(4) -0.017(5)
N3 0.055(5) 0.050(5) 0.049(5) -0.007(4) -0.001(4) -0.001(4)
N4 0.062(5) 0.058(5) 0.039(4) -0.004(4) -0.004(4) 0.003(4)
N5 0.095(8) 0.042(5) 0.057(6) -0.018(5) -0.035(5) 0.006(4)
N6 0.081(6) 0.045(5) 0.043(4) -0.006(4) -0.012(4) -0.007(4)
N7 0.045(5) 0.057(5) 0.055(5) 0.003(4) -0.004(4) -0.003(5)
N8 0.056(6) 0.065(5) 0.045(4) -0.011(5) 0.002(5) -0.015(4)
C1 0.055(6) 0.057(6) 0.046(5) -0.003(5) -0.010(5) -0.006(5)
C2 0.060(6) 0.069(7) 0.049(6) -0.012(5) 0.008(5) -0.001(5)
C3 0.071(7) 0.080(8) 0.047(6) -0.003(6) 0.002(5) 0.017(6)
C4 0.062(7) 0.074(8) 0.093(8) -0.009(6) 0.009(7) 0.024(7)
C5 0.056(6) 0.091(9) 0.041(5) -0.000(5) 0.004(5) 0.001(6)
C6 0.083(9) 0.189(16) 0.054(6) 0.042(11) 0.021(7) -0.009(9)
C7 0.147(13) 0.065(7) 0.034(5) 0.013(8) 0.004(7) 0.000(5)
C8 0.069(8) 0.079(8) 0.041(5) 0.000(6) 0.011(5) -0.009(5)
C9 0.093(9) 0.057(6) 0.064(7) 0.009(6) 0.009(6) 0.005(5)
C10 0.107(10) 0.049(6) 0.060(7) 0.020(6) -0.011(7) 0.004(5)
C11 0.081(9) 0.102(10) 0.088(8) 0.018(7) -0.035(8) -0.006(9)
C12 0.087(9) 0.070(7) 0.041(5) -0.018(6) -0.009(6) 0.002(5)
C13 0.099(10) 0.065(7) 0.085(8) -0.017(7) 0.001(8) 0.028(7)
C14 0.066(7) 0.090(8) 0.044(6) -0.022(6) 0.008(6) 0.011(6)
C15 0.075(7) 0.042(5) 0.047(5) 0.004(5) 0.009(5) -0.003(4)
C16 0.134(12) 0.046(6) 0.050(6) -0.024(6) -0.017(7) -0.007(5)
C17 0.072(7) 0.058(6) 0.073(7) -0.005(5) -0.037(6) -0.008(6)
C18 0.148(15) 0.117(13) 0.105(12) -0.066(11) -0.061(12) 0.021(11)
C19 0.071(7) 0.067(6) 0.049(5) 0.001(5) -0.019(5) -0.003(5)
C20 0.090(9) 0.121(11) 0.086(9) 0.039(9) -0.048(8) -0.026(10)
C21 0.096(9) 0.056(7) 0.060(6) 0.017(6) -0.007(7) 0.006(6)
C22 0.048(5) 0.056(5) 0.045(5) 0.004(5) 0.006(5) 0.006(4)
C23 0.031(5) 0.092(8) 0.073(7) -0.011(5) -0.001(5) -0.006(6)
C24 0.076(8) 0.053(6) 0.074(8) -0.010(5) 0.003(6) -0.008(6)
C25 0.164(16) 0.075(9) 0.111(11) 0.047(10) 0.055(12) -0.007(9)
C26 0.085(8) 0.058(6) 0.071(7) -0.015(6) -0.011(7) -0.023(6)
C27 0.144(13) 0.124(13) 0.065(7) -0.081(11) 0.024(9) -0.033(8)
C28 0.043(6) 0.128(11) 0.079(8) -0.037(7) 0.000(6) -0.022(9)

loop_
_atom_type_symbol
_atom_type_description
_atom_type_scat_dispersion_real
_atom_type_scat_dispersion_imag
_atom_type_scat_source
C C 0.0033 0.0016
;
International Tables for Crystallography
(1992, Vol. C, Tables 4.2.6.8 and 6.1.1.4)
;
H H 0.0000 0.0000
;
International Tables for Crystallography
(1992, Vol. C, Table 6.1.1.4)
;
F F 0.0171 0.0103
;
International Tables for Crystallography
(1992, Vol. C, Tables 4.2.6.8 and 6.1.1.4)
;
Fe Fe 0.3463 0.8444
;
International Tables for Crystallography
(1992, Vol. C, Tables 4.2.6.8 and 6.1.1.4)
;
N N 0.0061 0.0033
;
International Tables for Crystallography
(1992, Vol. C, Tables 4.2.6.8 and 6.1.1.4)
;
P P 0.1023 0.0942
;
International Tables for Crystallography
(1992, Vol. C, Tables 4.2.6.8 and 6.1.1.4)
;

loop_
_geom_angle_atom_site_label_1
_geom_angle_atom_site_label_2
_geom_angle_atom_site_label_3
_geom_angle
_geom_angle_publ_flag
_geom_angle_site_symmetry_1
_geom_angle_site_symmetry_3
C1 Fe1 C8 113.7(4) yes . .
C1 Fe1 C15 99.7(4) yes . .
C1 Fe1 C22 112.6(4) yes . .
C8 Fe1 C15 115.3(5) yes . .
C8 Fe1 C22 100.9(4) yes . .
C15 Fe1 C22 115.4(4) yes . .
F1 P1 F1 178.0(12) yes . 4_765
F1 P1 F2 89.0(8) yes . .
F1 P1 F3 88.2(6) yes . .
F1 P1 F3 91.8(6) yes . 4_765
F1 P1 F4 91.0(8) yes . .
F1 P1 F2 89.0(8) yes 4_765 .
F1 P1 F3 91.8(6) yes 4_765 .
F1 P1 F3 88.2(6) yes 4_765 4_765
F1 P1 F4 91.0(8) yes 4_765 .
F2 P1 F3 91.2(5) yes . .
F2 P1 F3 91.2(5) yes . 4_765
F2 P1 F4 180.000(5) yes . .
F3 P1 F3 177.5(8) yes . 4_765
F3 P1 F4 88.8(5) yes . .
F3 P1 F4 88.8(5) yes 4_765 .
F5 P2 F6 89.3(8) yes . .
F5 P2 F6 89.3(8) yes . 4_775
F5 P2 F7 90.2(5) yes . .
F5 P2 F7 90.2(5) yes . 4_775
F5 P2 F8 180.000 yes . .
F6 P2 F6 178.7(12) yes . 4_775
F6 P2 F7 88.9(7) yes . .
F6 P2 F7 91.1(7) yes . 4_775
F6 P2 F8 90.7(8) yes . .
F6 P2 F7 91.1(7) yes 4_775 .
F6 P2 F7 88.9(7) yes 4_775 4_775
F6 P2 F8 90.7(8) yes 4_775 .
F7 P2 F7 179.6(8) yes . 4_775
F7 P2 F8 89.8(5) yes . .
F7 P2 F8 89.8(5) yes 4_775 .
C1 N1 C2 123.1(8) yes . .
C1 N1 C3 114.2(9) yes . .
C2 N1 C3 122.3(9) yes . .
C1 N2 C5 111.0(10) yes . .
C1 N2 C7 123.2(9) yes . .
C5 N2 C7 125.3(9) yes . .
C8 N3 C9 122.6(9) yes . .
C8 N3 C10 112.7(9) yes . .
C9 N3 C10 124.7(9) yes . .
C8 N4 C12 112.8(9) yes . .
C8 N4 C14 120.9(9) yes . .
C12 N4 C14 125.8(9) yes . .
C15 N5 C16 122.7(9) yes . .
C15 N5 C17 113.2(9) yes . .
C16 N5 C17 123.8(10) yes . .
C15 N6 C19 114.0(9) yes . .
C15 N6 C21 123.8(9) yes . .
C19 N6 C21 122.2(9) yes . .
C22 N7 C23 125.2(9) yes . .
C22 N7 C24 112.8(9) yes . .
C23 N7 C24 121.9(9) yes . .
C22 N8 C26 111.6(9) yes . .
C22 N8 C28 122.2(10) yes . .
C26 N8 C28 126.2(10) yes . .
Fe1 C1 N1 132.8(7) yes . .
Fe1 C1 N2 125.2(8) yes . .
N1 C1 N2 101.9(8) yes . .
N1 C3 C4 125.0(11) yes . .
N1 C3 C5 104.6(10) yes . .
C4 C3 C5 130.1(10) yes . .
N2 C5 C3 108.0(9) yes . .
N2 C5 C6 119.1(11) yes . .
C3 C5 C6 132.9(11) yes . .
Fe1 C8 N3 132.3(8) yes . .
Fe1 C8 N4 124.9(8) yes . .
N3 C8 N4 102.2(9) yes . .
N3 C10 C11 120.6(11) yes . .
N3 C10 C12 106.8(10) yes . .
C11 C10 C12 132.4(11) yes . .
N4 C12 C10 105.4(9) yes . .
N4 C12 C13 121.7(11) yes . .
C10 C12 C13 132.7(11) yes . .
Fe1 C15 N5 134.0(7) yes . .
Fe1 C15 N6 126.6(7) yes . .
N5 C15 N6 99.4(8) yes . .
N5 C17 C18 122.8(11) yes . .
N5 C17 C19 107.3(10) yes . .
C18 C17 C19 129.6(12) yes . .
N6 C19 C17 106.1(10) yes . .
N6 C19 C20 122.6(10) yes . .
C17 C19 C20 131.3(11) yes . .
Fe1 C22 N7 132.2(7) yes . .
Fe1 C22 N8 125.3(7) yes . .
N7 C22 N8 102.5(8) yes . .
N7 C24 C25 121.6(10) yes . .
N7 C24 C26 104.7(10) yes . .
C25 C24 C26 133.6(11) yes . .
N8 C26 C24 108.3(10) yes . .
N8 C26 C27 123.4(12) yes . .
C24 C26 C27 128.2(12) yes . .
N1 C2 H2A 109.479 no . .
N1 C2 H2B 109.472 no . .
N1 C2 H2C 109.467 no . .
H2A C2 H2B 109.469 no . .
H2A C2 H2C 109.476 no . .
H2B C2 H2C 109.464 no . .
C3 C4 H4A 109.478 no . .
C3 C4 H4B 109.467 no . .
C3 C4 H4C 109.468 no . .
H4A C4 H4B 109.474 no . .
H4A C4 H4C 109.475 no . .
H4B C4 H4C 109.465 no . .
C5 C6 H6A 109.468 no . .
C5 C6 H6B 109.472 no . .
C5 C6 H6C 109.467 no . .
H6A C6 H6B 109.474 no . .
H6A C6 H6C 109.470 no . .
H6B C6 H6C 109.476 no . .
N2 C7 H7A 109.463 no . .
N2 C7 H7B 109.477 no . .
N2 C7 H7C 109.463 no . .
H7A C7 H7B 109.472 no . .
H7A C7 H7C 109.478 no . .
H7B C7 H7C 109.475 no . .
N3 C9 H9A 109.478 no . .
N3 C9 H9B 109.475 no . .
N3 C9 H9C 109.471 no . .
H9A C9 H9B 109.477 no . .
H9A C9 H9C 109.460 no . .
H9B C9 H9C 109.465 no . .
C10 C11 H11A 109.473 no . .
C10 C11 H11B 109.467 no . .
C10 C11 H11C 109.466 no . .
H11A C11 H11B 109.482 no . .
H11A C11 H11C 109.469 no . .
H11B C11 H11C 109.470 no . .
C12 C13 H13A 109.474 no . .
C12 C13 H13B 109.477 no . .
C12 C13 H13C 109.469 no . .
H13A C13 H13B 109.469 no . .
H13A C13 H13C 109.468 no . .
H13B C13 H13C 109.470 no . .
N4 C14 H14A 109.477 no . .
N4 C14 H14B 109.470 no . .
N4 C14 H14C 109.467 no . .
H14A C14 H14B 109.464 no . .
H14A C14 H14C 109.476 no . .
H14B C14 H14C 109.473 no . .
N5 C16 H16A 109.481 no . .
N5 C16 H16B 109.476 no . .
N5 C16 H16C 109.466 no . .
H16A C16 H16B 109.461 no . .
H16A C16 H16C 109.471 no . .
H16B C16 H16C 109.472 no . .
C17 C18 H18A 109.474 no . .
C17 C18 H18B 109.474 no . .
C17 C18 H18C 109.476 no . .
H18A C18 H18B 109.462 no . .
H18A C18 H18C 109.466 no . .
H18B C18 H18C 109.475 no . .
C19 C20 H20A 109.468 no . .
C19 C20 H20B 109.476 no . .
C19 C20 H20C 109.465 no . .
H20A C20 H20B 109.472 no . .
H20A C20 H20C 109.467 no . .
H20B C20 H20C 109.478 no . .
N6 C21 H21A 109.476 no . .
N6 C21 H21B 109.477 no . .
N6 C21 H21C 109.475 no . .
H21A C21 H21B 109.467 no . .
H21A C21 H21C 109.469 no . .
H21B C21 H21C 109.465 no . .
N7 C23 H23A 109.466 no . .
N7 C23 H23B 109.482 no . .
N7 C23 H23C 109.474 no . .
H23A C23 H23B 109.467 no . .
H23A C23 H23C 109.465 no . .
H23B C23 H23C 109.473 no . .
C24 C25 H25A 109.477 no . .
C24 C25 H25B 109.476 no . .
C24 C25 H25C 109.472 no . .
H25A C25 H25B 109.468 no . .
H25A C25 H25C 109.467 no . .
H25B C25 H25C 109.467 no . .
C26 C27 H27A 109.470 no . .
C26 C27 H27B 109.472 no . .
C26 C27 H27C 109.461 no . .
H27A C27 H27B 109.481 no . .
H27A C27 H27C 109.467 no . .
H27B C27 H27C 109.476 no . .
N8 C28 H28A 109.470 no . .
N8 C28 H28B 109.468 no . .
N8 C28 H28C 109.461 no . .
H28A C28 H28B 109.479 no . .
H28A C28 H28C 109.472 no . .
H28B C28 H28C 109.477 no . .

loop_
_geom_bond_atom_site_label_1
_geom_bond_atom_site_label_2
_geom_bond_distance
_geom_bond_publ_flag
_geom_bond_site_symmetry_2
Fe1 C1 2.075(10) yes .
Fe1 C8 2.077(11) yes .
Fe1 C15 2.001(10) yes .
Fe1 C22 2.028(10) yes .
P1 F1 1.567(12) yes .
P1 F1 1.567(12) yes 4_765
P1 F2 1.500(14) yes .
P1 F3 1.596(9) yes .
P1 F3 1.596(9) yes 4_765
P1 F4 1.478(15) yes .
P2 F5 1.540(12) yes .
P2 F6 1.438(13) yes .
P2 F6 1.438(13) yes 4_775
P2 F7 1.572(11) yes .
P2 F7 1.572(11) yes 4_775
P2 F8 1.500(14) yes .
N1 C1 1.361(13) yes .
N1 C2 1.465(14) yes .
N1 C3 1.344(13) yes .
N2 C1 1.362(13) yes .
N2 C5 1.364(14) yes .
N2 C7 1.434(15) yes .
N3 C8 1.378(14) yes .
N3 C9 1.472(14) yes .
N3 C10 1.388(14) yes .
N4 C8 1.378(14) yes .
N4 C12 1.403(14) yes .
N4 C14 1.431(14) yes .
N5 C15 1.412(13) yes .
N5 C16 1.412(14) yes .
N5 C17 1.384(15) yes .
N6 C15 1.382(13) yes .
N6 C19 1.404(14) yes .
N6 C21 1.462(16) yes .
N7 C22 1.345(13) yes .
N7 C23 1.516(13) yes .
N7 C24 1.416(14) yes .
N8 C22 1.393(13) yes .
N8 C26 1.366(15) yes .
N8 C28 1.467(14) yes .
C3 C4 1.520(17) yes .
C3 C5 1.353(17) yes .
C5 C6 1.523(17) yes .
C10 C11 1.457(19) yes .
C10 C12 1.371(18) yes .
C12 C13 1.460(17) yes .
C17 C18 1.48(2) yes .
C17 C19 1.329(16) yes .
C19 C20 1.493(17) yes .
C24 C25 1.531(19) yes .
C24 C26 1.346(17) yes .
C26 C27 1.510(19) yes .
C2 H2A 0.980 no .
C2 H2B 0.980 no .
C2 H2C 0.980 no .
C4 H4A 0.980 no .
C4 H4B 0.980 no .
C4 H4C 0.980 no .
C6 H6A 0.980 no .
C6 H6B 0.980 no .
C6 H6C 0.980 no .
C7 H7A 0.980 no .
C7 H7B 0.980 no .
C7 H7C 0.980 no .
C9 H9A 0.980 no .
C9 H9B 0.980 no .
C9 H9C 0.980 no .
C11 H11A 0.980 no .
C11 H11B 0.980 no .
C11 H11C 0.980 no .
C13 H13A 0.980 no .
C13 H13B 0.980 no .
C13 H13C 0.980 no .
C14 H14A 0.980 no .
C14 H14B 0.980 no .
C14 H14C 0.980 no .
C16 H16A 0.980 no .
C16 H16B 0.980 no .
C16 H16C 0.980 no .
C18 H18A 0.980 no .
C18 H18B 0.980 no .
C18 H18C 0.980 no .
C20 H20A 0.980 no .
C20 H20B 0.980 no .
C20 H20C 0.980 no .
C21 H21A 0.980 no .
C21 H21B 0.980 no .
C21 H21C 0.980 no .
C23 H23A 0.980 no .
C23 H23B 0.980 no .
C23 H23C 0.980 no .
C25 H25A 0.980 no .
C25 H25B 0.980 no .
C25 H25C 0.980 no .
C27 H27A 0.980 no .
C27 H27B 0.980 no .
C27 H27C 0.980 no .
C28 H28A 0.980 no .
C28 H28B 0.980 no .
C28 H28C 0.980 no .

loop_
_geom_contact_atom_site_label_1
_geom_contact_atom_site_label_2
_geom_contact_distance
_geom_contact_publ_flag
_geom_contact_site_symmetry_2
Fe1 C2 3.585(12) no .
Fe1 C7 3.386(13) no .
Fe1 C9 3.586(12) no .
Fe1 C14 3.336(12) no .
Fe1 C16 3.577(11) no .
Fe1 C21 3.410(13) no .
Fe1 C23 3.591(10) no .
Fe1 C28 3.372(14) no .
N1 C7 3.506(15) no .
N2 C2 3.538(15) no .
N2 C9 3.506(14) no .
N3 C14 3.519(14) no .
N4 C9 3.571(14) no .
N5 C21 3.561(16) no .
N6 C16 3.503(13) no .
N6 C23 3.549(14) no .
N7 C28 3.550(13) no .
N8 C2 3.524(13) no .
C1 C9 3.526(15) no .
C1 C21 3.582(16) no .
C2 C4 3.003(17) no .
C2 C5 3.546(15) no .
C2 C22 3.488(14) no .
C2 C28 3.543(18) no .
C3 C7 3.581(17) no .
C4 C6 3.37(2) no .
C6 C7 2.942(19) no .
C7 C9 3.502(16) no .
C7 C15 3.583(18) no .
C8 C16 3.590(16) no .
C8 C28 3.54(2) no .
C9 C11 2.970(18) no .
C10 C14 3.596(18) no .
C11 C13 3.347(19) no .
C13 C14 3.018(17) no .
C14 C16 3.504(15) no .
C14 C22 3.545(16) no .
C15 C23 3.533(15) no .
C16 C18 2.98(2) no .
C16 C19 3.542(15) no .
C17 C21 3.581(17) no .
C18 C20 3.26(3) no .
C20 C21 2.988(18) no .
C21 C23 3.441(16) no .
C23 C25 3.019(19) no .
C25 C27 3.34(3) no .
C27 C28 3.07(2) no .
F1 C7 3.582(19) no 2_566
F2 C25 3.115(17) no 1_556
F2 C25 3.115(17) no 4_766
F3 C7 3.548(17) no 2_566
F4 C11 3.149(17) no 2_565
F4 C11 3.149(17) no 3_645
F5 C18 3.115(18) no 1_554
F5 C18 3.115(18) no 4_774
F7 C28 3.555(17) no 2_565
F8 C4 3.045(16) no 2_566
F8 C4 3.045(16) no 3_656
C4 F8 3.045(16) no 2_466
C4 C18 3.51(2) no 2_466
C6 C23 3.563(17) no 2_466
C7 F1 3.582(19) no 2_466
C7 F3 3.548(17) no 2_466
C9 C20 3.453(17) no 2_466
C11 F4 3.149(17) no 2_465
C11 C25 3.59(2) no 3_655
C16 C27 3.455(19) no 3_655
C18 F5 3.115(18) no 1_556
C18 C4 3.51(2) no 2_566
C20 C9 3.453(17) no 2_566
C23 C6 3.563(17) no 2_566
C25 F2 3.115(17) no 1_554
C25 C11 3.59(2) no 3_645
C27 C16 3.455(19) no 3_645
C28 F7 3.555(17) no 2_465
Fe1 H2C 3.0203 no .
Fe1 H7C 2.7908 no .
Fe1 H9B 3.0495 no .
Fe1 H14A 2.6917 no .
Fe1 H16C 3.0150 no .
Fe1 H21B 2.8465 no .
Fe1 H23B 3.0701 no .
Fe1 H28C 2.8017 no .
N1 H4A 3.3027 no .
N1 H4B 2.8770 no .
N1 H4C 2.7496 no .
N1 H9B 3.3725 no .
N1 H21B 3.2764 no .
N1 H28C 3.1863 no .
N2 H6A 2.7893 no .
N2 H6B 3.2809 no .
N2 H6C 2.6858 no .
N2 H9A 3.4057 no .
N2 H9B 2.7802 no .
N3 H7C 3.3224 no .
N3 H11A 3.2577 no .
N3 H11B 2.8173 no .
N3 H11C 2.6287 no .
N3 H16C 3.5974 no .
N3 H28B 3.4776 no .
N3 H28C 3.1700 no .
N4 H13A 2.8355 no .
N4 H13B 3.2855 no .
N4 H13C 2.6689 no .
N4 H16C 2.7152 no .
N5 H7C 3.2765 no .
N5 H14A 3.4495 no .
N5 H18A 2.5859 no .
N5 H18B 3.0232 no .
N5 H18C 3.2155 no .
N5 H23B 3.4619 no .
N6 H20A 2.8002 no .
N6 H20B 3.3275 no .
N6 H20C 2.7842 no .
N6 H23B 2.7248 no .
N7 H2C 3.3096 no .
N7 H14A 3.1059 no .
N7 H21B 3.2097 no .
N7 H25A 2.7792 no .
N7 H25B 3.3585 no .
N7 H25C 2.8626 no .
N8 H2C 2.6352 no .
N8 H27A 2.7566 no .
N8 H27B 3.3084 no .
N8 H27C 2.8304 no .
C1 H2A 3.1390 no .
C1 H2B 3.0644 no .
C1 H2C 2.5469 no .
C1 H7A 2.9973 no .
C1 H7B 3.1501 no .
C1 H7C 2.5298 no .
C1 H9B 2.6577 no .
C1 H21B 3.0471 no .
C1 H21C 3.5797 no .
C1 H28C 2.9785 no .
C2 H4B 3.0640 no .
C2 H4C 2.8885 no .
C2 H21B 3.0983 no .
C2 H28A 3.4531 no .
C2 H28C 3.1369 no .
C3 H2A 2.7224 no .
C3 H2B 2.7156 no .
C3 H2C 3.2467 no .
C3 H6A 3.1942 no .
C3 H6B 2.7751 no .
C3 H6C 3.2619 no .
C4 H2A 2.9065 no .
C4 H2B 2.9879 no .
C4 H6B 3.0343 no .
C5 H4A 2.7217 no .
C5 H4B 3.1847 no .
C5 H4C 3.2237 no .
C5 H7A 2.7839 no .
C5 H7B 2.7152 no .
C5 H7C 3.2601 no .
C5 H9B 3.5926 no .
C6 H4A 3.0128 no .
C6 H7A 3.0193 no .
C6 H7B 2.7663 no .
C7 H6A 2.9450 no .
C7 H6C 2.8351 no .
C7 H9A 3.0933 no .
C7 H9B 3.1256 no .
C8 H7C 3.0315 no .
C8 H9A 3.0061 no .
C8 H9B 2.5760 no .
C8 H9C 3.2084 no .
C8 H14A 2.4795 no .
C8 H14B 3.0641 no .
C8 H14C 3.0753 no .
C8 H16C 2.6537 no .
C8 H28B 3.4457 no .
C8 H28C 3.0258 no .
C9 H7B 3.3310 no .
C9 H7C 3.1574 no .
C9 H11B 3.0844 no .
C9 H11C 2.7455 no .
C9 H28C 3.0292 no .
C10 H9A 2.9030 no .
C10 H9B 3.2957 no .
C10 H9C 2.6994 no .
C10 H13A 3.0983 no .
C10 H13B 2.7369 no .
C10 H13C 3.2645 no .
C11 H9A 3.1708 no .
C11 H9C 2.7175 no .
C11 H13B 3.0459 no .
C12 H11A 2.7144 no .
C12 H11B 3.1411 no .
C12 H11C 3.2256 no .
C12 H14A 3.2981 no .
C12 H14B 2.8369 no .
C12 H14C 2.7344 no .
C13 H11A 3.0333 no .
C13 H14B 3.0268 no .
C13 H14C 2.9373 no .
C14 H13A 3.2004 no .
C14 H13C 2.7693 no .
C14 H16A 3.3998 no .
C14 H16C 2.8323 no .
C15 H7A 3.5941 no .
C15 H7C 3.0083 no .
C15 H14A 3.0902 no .
C15 H16A 3.0845 no .
C15 H16B 3.1192 no .
C15 H16C 2.5168 no .
C15 H21A 3.1745 no .
C15 H21B 2.5732 no .
C15 H21C 3.0719 no .
C15 H23B 2.6400 no .
C16 H7C 3.2842 no .
C16 H14A 3.2758 no .
C16 H14B 3.1378 no .
C16 H18A 2.5940 no .
C16 H18B 3.3873 no .
C17 H16A 2.7026 no .
C17 H16B 2.7429 no .
C17 H16C 3.2551 no .
C17 H20A 3.1641 no .
C17 H20B 2.6978 no .
C17 H20C 3.1744 no .
C18 H16A 2.9356 no .
C18 H16B 2.9149 no .
C18 H20B 2.9035 no .
C19 H18A 3.2603 no .
C19 H18B 2.9623 no .
C19 H18C 2.7131 no .
C19 H21A 2.6981 no .
C19 H21B 3.2952 no .
C19 H21C 2.8213 no .
C19 H23B 3.5708 no .
C20 H18B 3.5225 no .
C20 H18C 3.0355 no .
C20 H21A 2.8079 no .
C20 H21C 3.0555 no .
C21 H20A 2.9551 no .
C21 H20C 2.9228 no .
C21 H23A 3.1764 no .
C21 H23B 2.9452 no .
C22 H2C 2.5555 no .
C22 H14A 2.8314 no .
C22 H21B 3.0440 no .
C22 H23A 3.1109 no .
C22 H23B 2.6276 no .
C22 H23C 3.1882 no .
C22 H28A 3.2068 no .
C22 H28B 3.0236 no .
C22 H28C 2.5683 no .
C23 H14A 3.1832 no .
C23 H21A 3.2630 no .
C23 H21B 3.0538 no .
C23 H25A 2.8999 no .
C23 H25C 3.0194 no .
C24 H23A 2.8352 no .
C24 H23B 3.3505 no .
C24 H23C 2.7861 no .
C24 H27A 3.1814 no .
C24 H27B 2.6719 no .
C24 H27C 3.1654 no .
C25 H23A 3.0319 no .
C25 H23C 2.8816 no .
C25 H27B 2.9591 no .
C26 H2C 3.4246 no .
C26 H25A 3.2421 no .
C26 H25B 2.7863 no .
C26 H25C 3.2281 no .
C26 H28A 2.7174 no .
C26 H28B 2.8835 no .
C26 H28C 3.2856 no .
C27 H25B 3.0049 no .
C27 H28A 2.8375 no .
C27 H28B 3.2478 no .
C28 H2A 3.4435 no .
C28 H2C 2.9324 no .
C28 H9B 3.2994 no .
C28 H27A 2.9864 no .
C28 H27C 3.0769 no .
H2A H4B 3.0928 no .
H2A H4C 2.4760 no .
H2A H28A 3.0984 no .
H2A H28C 3.1355 no .
H2B H4B 2.7299 no .
H2B H4C 3.0124 no .
H2B H21B 2.9374 no .
H2B H21C 3.4708 no .
H2C H21B 2.7024 no .
H2C H28A 2.9902 no .
H2C H28C 2.6695 no .
H4A H6B 2.4278 no .
H6A H7A 2.7001 no .
H6A H7B 2.8723 no .
H6C H7A 3.0807 no .
H6C H7B 2.3443 no .
H7B H9A 2.6986 no .
H7B H9B 3.1264 no .
H7C H9A 2.8442 no .
H7C H9B 2.9101 no .
H7C H16B 3.2184 no .
H7C H16C 2.8781 no .
H9A H11B 2.9718 no .
H9A H11C 3.0882 no .
H9B H28B 3.4569 no .
H9B H28C 2.3913 no .
H9C H11B 2.9302 no .
H9C H11C 2.1914 no .
H9C H28C 3.2011 no .
H11A H13A 3.5680 no .
H11A H13B 2.4737 no .
H11B H13B 3.5992 no .
H13A H14B 2.9057 no .
H13A H14C 3.2942 no .
H13C H14B 2.8382 no .
H13C H14C 2.3958 no .
H14A H16A 3.2619 no .
H14A H16C 2.7193 no .
H14A H23B 2.7329 no .
H14A H23C 3.2530 no .
H14B H16A 2.8074 no .
H14B H16C 2.6219 no .
H16A H18A 2.5718 no .
H16A H18B 3.0641 no .
H16B H18A 2.2754 no .
H16B H18B 3.4828 no .
H16C H18A 3.5624 no .
H18B H20B 3.0703 no .
H18C H20A 3.5110 no .
H18C H20B 2.4983 no .
H20A H21A 2.8897 no .
H20A H21C 2.7038 no .
H20C H21A 2.4295 no .
H20C H21C 3.1451 no .
H21A H23A 2.7717 no .
H21A H23B 2.9061 no .
H21B H23A 2.8644 no .
H21B H23B 2.7151 no .
H23A H25A 3.0616 no .
H23A H25C 2.7141 no .
H23C H25A 2.4498 no .
H23C H25C 3.0070 no .
H25B H27B 2.3842 no .
H25B H27C 3.5704 no .
H25C H27B 3.5295 no .
H27A H28A 2.4631 no .
H27A H28B 3.3281 no .
H27C H28A 2.9180 no .
H27C H28B 2.9559 no .
P1 H11A 3.5111 no 2_565
P1 H11A 3.5111 no 3_645
P1 H25B 3.5269 no 1_556
P1 H25B 3.5269 no 4_766
P2 H18C 3.4731 no 1_554
P2 H18C 3.4731 no 4_774
P2 H28A 3.5510 no 2_565
P2 H28A 3.5510 no 3_655
F1 H6C 3.2847 no 2_566
F1 H7B 2.6219 no 2_566
F1 H9A 2.8906 no 2_566
F1 H11A 3.4441 no 2_565
F1 H20C 2.9902 no .
F1 H21A 2.6929 no .
F1 H23A 3.4808 no .
F1 H25A 3.2872 no 1_556
F1 H25B 3.3555 no 1_556
F2 H9A 3.2471 no 2_566
F2 H9A 3.2471 no 3_646
F2 H11B 3.2117 no 2_566
F2 H11B 3.2117 no 3_646
F2 H25A 2.9711 no 1_556
F2 H25A 2.9711 no 4_766
F2 H25B 2.6810 no 1_556
F2 H25B 2.6810 no 4_766
F2 H25C 3.1853 no 1_556
F2 H25C 3.1853 no 4_766
F3 H7B 2.9083 no 2_566
F3 H7C 3.4436 no 2_566
F3 H9A 3.4938 no 2_566
F3 H11A 3.0400 no 2_565
F3 H13B 3.2534 no 2_565
F3 H21A 3.3215 no 4_765
F3 H25B 2.8602 no 4_766
F4 H11A 2.4212 no 2_565
F4 H11A 2.4212 no 3_645
F4 H11B 3.2783 no 2_565
F4 H11B 3.2783 no 3_645
F4 H11C 3.3113 no 2_565
F4 H11C 3.3113 no 3_645
F4 H23A 3.5346 no .
F4 H23A 3.5346 no 4_765
F5 H2A 3.0558 no 2_565
F5 H2A 3.0558 no 3_655
F5 H4C 3.0588 no 2_565
F5 H4C 3.0588 no 3_655
F5 H18A 3.1990 no 1_554
F5 H18A 3.1990 no 4_774
F5 H18B 2.8743 no 1_554
F5 H18B 2.8743 no 4_774
F5 H18C 2.7595 no 1_554
F5 H18C 2.7595 no 4_774
F6 H2A 3.0372 no 3_655
F6 H4B 3.5129 no 3_656
F6 H14B 2.9272 no .
F6 H18C 3.0235 no 1_554
F6 H27A 2.9802 no 3_655
F6 H28A 2.6774 no 3_655
F7 H4A 3.2180 no 2_566
F7 H6B 3.5914 no 2_566
F7 H14B 3.3634 no .
F7 H18C 2.8254 no 1_554
F7 H20B 3.5346 no 1_554
F7 H28A 2.7912 no 2_565
F7 H28C 3.5666 no 2_565
F8 H4A 2.5467 no 2_566
F8 H4A 2.5467 no 3_656
F8 H4B 2.7746 no 2_566
F8 H4B 2.7746 no 3_656
F8 H4C 3.3857 no 2_566
F8 H4C 3.3857 no 3_656
F8 H16A 3.5910 no .
F8 H16A 3.5910 no 4_775
N1 H27C 3.2100 no 1_556
N3 H6A 3.3564 no 1_554
N5 H13C 3.2911 no 1_556
N7 H20A 3.0961 no 1_554
N8 H13A 3.5639 no 3_645
C2 H13A 3.1974 no 3_645
C2 H18A 3.1418 no 3_646
C2 H27C 3.3281 no 1_556
C3 H18B 3.1667 no 2_466
C3 H27C 3.0937 no 1_556
C3 H28B 3.4034 no 1_556
C4 H4C 3.5439 no 4_665
C4 H18A 3.4510 no 3_646
C4 H18B 2.5483 no 2_466
C4 H27C 3.2764 no 1_556
C5 H28B 3.0413 no 1_556
C6 H11C 3.2048 no 1_556
C6 H23A 3.5918 no 2_466
C6 H23B 3.2579 no 2_466
C6 H23C 3.2652 no 2_466
C6 H28B 2.9841 no 1_556
C7 H13B 3.5197 no 1_556
C9 H6A 3.4581 no 1_554
C9 H20B 3.1981 no 2_466
C9 H20C 2.9563 no 2_466
C9 H23C 3.5562 no 2_465
C9 H25A 3.3472 no 2_465
C10 H6A 3.3255 no 1_554
C10 H7A 3.2566 no 1_554
C10 H25C 3.1921 no 3_655
C11 H6A 3.2909 no 1_554
C11 H7A 3.5213 no 1_554
C11 H23A 3.5111 no 2_465
C11 H23C 3.5463 no 2_465
C11 H25A 3.5448 no 2_465
C11 H25C 3.4158 no 2_465
C11 H25C 2.7323 no 3_655
C12 H7A 3.0376 no 1_554
C13 H2B 3.4226 no 3_655
C13 H2C 3.5092 no 3_655
C13 H7A 3.1454 no 1_554
C13 H16B 3.4160 no 1_554
C13 H18A 3.4902 no 1_554
C14 H18C 3.2386 no 1_554
C14 H20A 3.5062 no 1_554
C16 H4B 3.5118 no 3_656
C16 H13C 3.4583 no 1_556
C16 H27A 3.1090 no 3_655
C16 H27B 3.0747 no 3_655
C17 H13C 3.1948 no 1_556
C17 H14C 3.1319 no 1_556
C18 H2A 3.4083 no 3_656
C18 H4A 3.3187 no 2_566
C18 H4C 2.9278 no 2_566
C18 H4C 3.4326 no 3_656
C18 H13C 3.0975 no 1_556
C18 H14C 3.2412 no 1_556
C19 H6C 3.5472 no 2_566
C19 H14C 3.0522 no 1_556
C20 H9A 3.3492 no 2_566
C20 H9B 3.3163 no 2_566
C20 H9C 3.1203 no 2_566
C20 H14C 3.1519 no 1_556
C20 H23C 3.3777 no 1_556
C20 H25A 3.1120 no 1_556
C21 H27C 3.3601 no 1_556
C23 H6B 3.3637 no 2_566
C23 H6C 3.0975 no 2_566
C23 H9C 3.5377 no 2_565
C23 H11C 3.1127 no 2_565
C23 H20A 3.3172 no 1_554
C24 H13A 3.3618 no 3_645
C24 H20A 3.0714 no 1_554
C24 H21C 3.2434 no 1_554
C25 H11B 3.3792 no 2_565
C25 H11B 2.8775 no 3_645
C25 H11C 3.5899 no 2_565
C25 H20A 3.1883 no 1_554
C25 H21C 3.5358 no 1_554
C26 H13A 3.1990 no 3_645
C26 H21C 2.9940 no 1_554
C27 H2B 3.3820 no 1_554
C27 H4B 3.1323 no 1_554
C27 H13A 3.4841 no 3_645
C27 H16A 3.2987 no 3_645
C27 H16B 3.1769 no 3_645
C27 H16C 3.3123 no 3_645
C27 H21C 2.9957 no 1_554
C28 H6A 3.2242 no 1_554
H2A F5 3.0558 no 2_465
H2A F6 3.0372 no 3_645
H2A C18 3.4083 no 3_646
H2A H13A 3.1718 no 3_645
H2A H13C 3.5868 no 3_645
H2A H18A 2.6198 no 3_646
H2A H18C 3.4809 no 3_646
H2B C13 3.4226 no 3_645
H2B C27 3.3820 no 1_556
H2B H13A 3.0940 no 3_645
H2B H13B 3.3175 no 3_645
H2B H13C 3.2868 no 3_645
H2B H16B 2.7821 no 3_646
H2B H18A 2.7776 no 3_646
H2B H27B 3.3845 no 1_556
H2B H27C 2.6142 no 1_556
H2C C13 3.5092 no 3_645
H2C H13A 2.7964 no 3_645
H2C H13B 3.5323 no 3_645
H4A F7 3.2180 no 2_466
H4A F8 2.5467 no 2_466
H4A C18 3.3187 no 2_466
H4A H4C 3.5780 no 4_665
H4A H16A 3.3902 no 2_466
H4A H18B 2.4617 no 2_466
H4A H28A 3.5578 no 1_556
H4B F6 3.5129 no 3_646
H4B F8 2.7746 no 2_466
H4B C16 3.5118 no 3_646
H4B C27 3.1323 no 1_556
H4B H16A 2.8155 no 3_646
H4B H16B 3.3199 no 3_646
H4B H18A 3.1064 no 3_646
H4B H18B 3.4152 no 2_466
H4B H18B 3.5732 no 3_646
H4B H27A 2.7881 no 1_556
H4B H27C 2.6041 no 1_556
H4B H28A 3.2984 no 1_556
H4C F5 3.0588 no 2_465
H4C F8 3.3857 no 2_466
H4C C4 3.5439 no 4_665
H4C C18 2.9278 no 2_466
H4C C18 3.4326 no 3_646
H4C H4A 3.5780 no 4_665
H4C H4C 2.8719 no 4_665
H4C H18A 3.2890 no 2_466
H4C H18A 2.9171 no 3_646
H4C H18B 1.9625 no 2_466
H4C H18B 3.0688 no 3_646
H4C H18C 3.3665 no 2_466
H6A N3 3.3564 no 1_556
H6A C9 3.4581 no 1_556
H6A C10 3.3255 no 1_556
H6A C11 3.2909 no 1_556
H6A C28 3.2242 no 1_556
H6A H9C 2.8314 no 1_556
H6A H11A 3.5860 no 1_556
H6A H11C 2.6000 no 1_556
H6A H23C 3.1578 no 2_466
H6A H28A 3.5493 no 1_556
H6A H28B 2.4045 no 1_556
H6A H28C 3.3396 no 1_556
H6B F7 3.5914 no 2_466
H6B C23 3.3637 no 2_466
H6B H23B 2.9002 no 2_466
H6B H23C 3.0555 no 2_466
H6B H28B 3.1615 no 1_556
H6C F1 3.2847 no 2_466
H6C C19 3.5472 no 2_466
H6C C23 3.0975 no 2_466
H6C H11C 2.9505 no 1_556
H6C H20C 3.0095 no 2_466
H6C H21A 3.4032 no 2_466
H6C H23A 2.9259 no 2_466
H6C H23B 2.8111 no 2_466
H6C H23C 3.0298 no 2_466
H7A C10 3.2566 no 1_556
H7A C11 3.5213 no 1_556
H7A C12 3.0376 no 1_556
H7A C13 3.1454 no 1_556
H7A H11A 3.2048 no 1_556
H7A H11C 3.5082 no 1_556
H7A H13B 2.9107 no 1_556
H7A H13C 2.9930 no 1_556
H7B F1 2.6219 no 2_466
H7B F3 2.9083 no 2_466
H7B H11A 3.1428 no 1_556
H7B H11C 3.4579 no 1_556
H7B H13B 3.5723 no 1_556
H7B H20C 3.4210 no 2_466
H7C F3 3.4436 no 2_466
H7C H13B 3.5481 no 1_556
H9A F1 2.8906 no 2_466
H9A F2 3.2471 no 2_466
H9A F3 3.4938 no 2_466
H9A C20 3.3492 no 2_466
H9A H20A 3.5939 no 2_466
H9A H20B 3.3658 no 2_466
H9A H20C 2.6330 no 2_466
H9A H25A 2.9418 no 2_465
H9B C20 3.3163 no 2_466
H9B H20B 2.8855 no 2_466
H9B H20C 2.8821 no 2_466
H9C C20 3.1203 no 2_466
H9C C23 3.5377 no 2_465
H9C H6A 2.8314 no 1_554
H9C H20A 3.1504 no 2_466
H9C H20B 2.8372 no 2_466
H9C H20C 2.8528 no 2_466
H9C H23C 2.5986 no 2_465
H9C H25A 2.8490 no 2_465
H11A P1 3.5111 no 2_465
H11A F1 3.4441 no 2_465
H11A F3 3.0400 no 2_465
H11A F4 2.4212 no 2_465
H11A H6A 3.5860 no 1_554
H11A H7A 3.2048 no 1_554
H11A H7B 3.1428 no 1_554
H11A H25C 2.7952 no 3_655
H11B F2 3.2117 no 2_466
H11B F4 3.2783 no 2_465
H11B C25 3.3792 no 2_465
H11B C25 2.8775 no 3_655
H11B H11B 2.8525 no 4_675
H11B H25A 3.0619 no 2_465
H11B H25A 3.4085 no 3_655
H11B H25B 2.9352 no 3_655
H11B H25C 2.8269 no 2_465
H11B H25C 2.0471 no 3_655
H11C F4 3.3113 no 2_465
H11C C6 3.2048 no 1_554
H11C C23 3.1127 no 2_465
H11C C25 3.5899 no 2_465
H11C H6A 2.6000 no 1_554
H11C H6C 2.9505 no 1_554
H11C H7A 3.5082 no 1_554
H11C H7B 3.4579 no 1_554
H11C H23A 2.7213 no 2_465
H11C H23C 2.6235 no 2_465
H11C H25A 3.1190 no 2_465
H11C H25C 3.1654 no 2_465
H11C H25C 3.5878 no 3_655
H13A N8 3.5639 no 3_655
H13A C2 3.1974 no 3_655
H13A C24 3.3618 no 3_655
H13A C26 3.1990 no 3_655
H13A C27 3.4841 no 3_655
H13A H2A 3.1718 no 3_655
H13A H2B 3.0940 no 3_655
H13A H2C 2.7964 no 3_655
H13A H18A 3.5148 no 1_554
H13A H27A 3.0766 no 3_655
H13B F3 3.2534 no 2_465
H13B C7 3.5197 no 1_554
H13B H2B 3.3175 no 3_655
H13B H2C 3.5323 no 3_655
H13B H7A 2.9107 no 1_554
H13B H7B 3.5723 no 1_554
H13B H7C 3.5481 no 1_554
H13B H16B 3.2422 no 1_554
H13C N5 3.2911 no 1_554
H13C C16 3.4583 no 1_554
H13C C17 3.1948 no 1_554
H13C C18 3.0975 no 1_554
H13C H2A 3.5868 no 3_655
H13C H2B 3.2868 no 3_655
H13C H7A 2.9930 no 1_554
H13C H16B 2.7562 no 1_554
H13C H18A 2.6805 no 1_554
H13C H18C 3.0144 no 1_554
H14A H20A 3.3063 no 1_554
H14B F6 2.9272 no .
H14B F7 3.3634 no .
H14B H18C 2.9563 no 1_554
H14B H27A 3.1576 no 3_655
H14C C17 3.1319 no 1_554
H14C C18 3.2412 no 1_554
H14C C19 3.0522 no 1_554
H14C C20 3.1519 no 1_554
H14C H18A 3.5334 no 1_554
H14C H18C 2.6410 no 1_554
H14C H20A 2.8265 no 1_554
H14C H20B 3.0936 no 1_554
H16A F8 3.5910 no .
H16A C27 3.2987 no 3_655
H16A H4A 3.3902 no 2_566
H16A H4B 2.8155 no 3_656
H16A H27A 2.7390 no 3_655
H16A H27B 3.2011 no 3_655
H16A H27C 3.4522 no 3_655
H16B C13 3.4160 no 1_556
H16B C27 3.1769 no 3_655
H16B H2B 2.7821 no 3_656
H16B H4B 3.3199 no 3_656
H16B H13B 3.2422 no 1_556
H16B H13C 2.7562 no 1_556
H16B H27A 3.0929 no 3_655
H16B H27B 2.7283 no 3_655
H16B H27C 3.1900 no 3_655
H16C C27 3.3123 no 3_655
H16C H27A 2.9755 no 3_655
H16C H27B 2.7965 no 3_655
H18A F5 3.1990 no 1_556
H18A C2 3.1418 no 3_656
H18A C4 3.4510 no 3_656
H18A C13 3.4902 no 1_556
H18A H2A 2.6198 no 3_656
H18A H2B 2.7776 no 3_656
H18A H4B 3.1064 no 3_656
H18A H4C 3.2890 no 2_566
H18A H4C 2.9171 no 3_656
H18A H13A 3.5148 no 1_556
H18A H13C 2.6805 no 1_556
H18A H14C 3.5334 no 1_556
H18B F5 2.8743 no 1_556
H18B C3 3.1667 no 2_566
H18B C4 2.5483 no 2_566
H18B H4A 2.4617 no 2_566
H18B H4B 3.4152 no 2_566
H18B H4B 3.5732 no 3_656
H18B H4C 1.9625 no 2_566
H18B H4C 3.0688 no 3_656
H18C P2 3.4731 no 1_556
H18C F5 2.7595 no 1_556
H18C F6 3.0235 no 1_556
H18C F7 2.8254 no 1_556
H18C C14 3.2386 no 1_556
H18C H2A 3.4809 no 3_656
H18C H4C 3.3665 no 2_566
H18C H13C 3.0144 no 1_556
H18C H14B 2.9563 no 1_556
H18C H14C 2.6410 no 1_556
H20A N7 3.0961 no 1_556
H20A C14 3.5062 no 1_556
H20A C23 3.3172 no 1_556
H20A C24 3.0714 no 1_556
H20A C25 3.1883 no 1_556
H20A H9A 3.5939 no 2_566
H20A H9C 3.1504 no 2_566
H20A H14A 3.3063 no 1_556
H20A H14C 2.8265 no 1_556
H20A H23C 2.6889 no 1_556
H20A H25A 2.5305 no 1_556
H20B F7 3.5346 no 1_556
H20B C9 3.1981 no 2_566
H20B H9A 3.3658 no 2_566
H20B H9B 2.8855 no 2_566
H20B H9C 2.8372 no 2_566
H20B H14C 3.0936 no 1_556
H20B H23C 3.3186 no 1_556
H20C F1 2.9902 no .
H20C C9 2.9563 no 2_566
H20C H6C 3.0095 no 2_566
H20C H7B 3.4210 no 2_566
H20C H9A 2.6330 no 2_566
H20C H9B 2.8821 no 2_566
H20C H9C 2.8528 no 2_566
H20C H25A 2.8381 no 1_556
H21A F1 2.6929 no .
H21A F3 3.3215 no 4_765
H21A H6C 3.4032 no 2_566
H21A H25A 3.4180 no 1_556
H21A H25B 3.3913 no 1_556
H21B H27C 3.3600 no 1_556
H21C C24 3.2434 no 1_556
H21C C25 3.5358 no 1_556
H21C C26 2.9940 no 1_556
H21C C27 2.9957 no 1_556
H21C H25A 3.4598 no 1_556
H21C H25B 3.2935 no 1_556
H21C H27B 3.0446 no 1_556
H21C H27C 2.5460 no 1_556
H23A F1 3.4808 no .
H23A F4 3.5346 no .
H23A C6 3.5918 no 2_566
H23A C11 3.5111 no 2_565
H23A H6C 2.9259 no 2_566
H23A H11C 2.7213 no 2_565
H23B C6 3.2579 no 2_566
H23B H6B 2.9002 no 2_566
H23B H6C 2.8111 no 2_566
H23C C6 3.2652 no 2_566
H23C C9 3.5562 no 2_565
H23C C11 3.5463 no 2_565
H23C C20 3.3777 no 1_554
H23C H6A 3.1578 no 2_566
H23C H6B 3.0555 no 2_566
H23C H6C 3.0298 no 2_566
H23C H9C 2.5986 no 2_565
H23C H11C 2.6235 no 2_565
H23C H20A 2.6889 no 1_554
H23C H20B 3.3186 no 1_554
H25A F1 3.2872 no 1_554
H25A F2 2.9711 no 1_554
H25A C9 3.3472 no 2_565
H25A C11 3.5448 no 2_565
H25A C20 3.1120 no 1_554
H25A H9A 2.9418 no 2_565
H25A H9C 2.8490 no 2_565
H25A H11B 3.0619 no 2_565
H25A H11B 3.4085 no 3_645
H25A H11C 3.1190 no 2_565
H25A H20A 2.5305 no 1_554
H25A H20C 2.8381 no 1_554
H25A H21A 3.4180 no 1_554
H25A H21C 3.4598 no 1_554
H25B P1 3.5269 no 1_554
H25B F1 3.3555 no 1_554
H25B F2 2.6810 no 1_554
H25B F3 2.8602 no 4_764
H25B H11B 2.9352 no 3_645
H25B H21A 3.3913 no 1_554
H25B H21C 3.2935 no 1_554
H25C F2 3.1853 no 1_554
H25C C10 3.1921 no 3_645
H25C C11 3.4158 no 2_565
H25C C11 2.7323 no 3_645
H25C H11A 2.7952 no 3_645
H25C H11B 2.8269 no 2_565
H25C H11B 2.0471 no 3_645
H25C H11C 3.1654 no 2_565
H25C H11C 3.5878 no 3_645
H27A F6 2.9802 no 3_645
H27A C16 3.1090 no 3_645
H27A H4B 2.7881 no 1_554
H27A H13A 3.0766 no 3_645
H27A H14B 3.1576 no 3_645
H27A H16A 2.7390 no 3_645
H27A H16B 3.0929 no 3_645
H27A H16C 2.9755 no 3_645
H27B C16 3.0747 no 3_645
H27B H2B 3.3845 no 1_554
H27B H16A 3.2011 no 3_645
H27B H16B 2.7283 no 3_645
H27B H16C 2.7965 no 3_645
H27B H21C 3.0446 no 1_554
H27C N1 3.2100 no 1_554
H27C C2 3.3281 no 1_554
H27C C3 3.0937 no 1_554
H27C C4 3.2764 no 1_554
H27C C21 3.3601 no 1_554
H27C H2B 2.6142 no 1_554
H27C H4B 2.6041 no 1_554
H27C H16A 3.4522 no 3_645
H27C H16B 3.1900 no 3_645
H27C H21B 3.3600 no 1_554
H27C H21C 2.5460 no 1_554
H28A P2 3.5510 no 2_465
H28A F6 2.6774 no 3_645
H28A F7 2.7912 no 2_465
H28A H4A 3.5578 no 1_554
H28A H4B 3.2984 no 1_554
H28A H6A 3.5493 no 1_554
H28B C3 3.4034 no 1_554
H28B C5 3.0413 no 1_554
H28B C6 2.9841 no 1_554
H28B H6A 2.4045 no 1_554
H28B H6B 3.1615 no 1_554
H28C F7 3.5666 no 2_465
H28C H6A 3.3396 no 1_554

loop_
_geom_torsion_atom_site_label_1
_geom_torsion_atom_site_label_2
_geom_torsion_atom_site_label_3
_geom_torsion_atom_site_label_4
_geom_torsion
_geom_torsion_publ_flag
C1 Fe1 C8 N3 -13.7(11) no
C1 Fe1 C8 N4 176.2(7) no
C8 Fe1 C1 N1 121.6(8) no
C8 Fe1 C1 N2 -55.6(9) no
C1 Fe1 C15 N5 -114.4(9) no
C1 Fe1 C15 N6 61.5(8) no
C15 Fe1 C1 N1 -115.1(9) no
C15 Fe1 C1 N2 67.6(8) no
C1 Fe1 C22 N7 -121.3(8) no
C1 Fe1 C22 N8 59.5(8) no
C22 Fe1 C1 N1 7.7(10) no
C22 Fe1 C1 N2 -169.6(7) no
C8 Fe1 C15 N5 7.7(11) no
C8 Fe1 C15 N6 -176.4(7) no
C15 Fe1 C8 N3 -128.0(9) no
C15 Fe1 C8 N4 62.0(9) no
C8 Fe1 C22 N7 117.1(8) no
C8 Fe1 C22 N8 -62.1(8) no
C22 Fe1 C8 N3 107.0(9) no
C22 Fe1 C8 N4 -63.0(9) no
C15 Fe1 C22 N7 -7.8(10) no
C15 Fe1 C22 N8 173.0(6) no
C22 Fe1 C15 N5 124.8(9) no
C22 Fe1 C15 N6 -59.3(9) no
C2 N1 C1 Fe1 4.8(14) no
C2 N1 C1 N2 -177.5(7) no
C1 N1 C3 C4 179.1(8) no
C1 N1 C3 C5 5.0(11) no
C3 N1 C1 Fe1 177.5(8) no
C3 N1 C1 N2 -4.8(10) no
C2 N1 C3 C4 -8.1(15) no
C2 N1 C3 C5 177.7(8) no
C1 N2 C5 C3 0.1(10) no
C1 N2 C5 C6 -179.5(7) no
C5 N2 C1 Fe1 -179.3(7) no
C5 N2 C1 N1 2.7(10) no
C7 N2 C1 Fe1 -7.0(13) no
C7 N2 C1 N1 175.0(8) no
C7 N2 C5 C3 -172.0(9) no
C7 N2 C5 C6 8.4(14) no
C9 N3 C8 Fe1 7.5(15) no
C9 N3 C8 N4 179.2(8) no
C8 N3 C10 C11 178.3(8) no
C8 N3 C10 C12 3.0(11) no
C10 N3 C8 Fe1 -173.9(8) no
C10 N3 C8 N4 -2.3(11) no
C9 N3 C10 C11 -3.1(15) no
C9 N3 C10 C12 -178.4(8) no
C8 N4 C12 C10 1.0(11) no
C8 N4 C12 C13 177.0(9) no
C12 N4 C8 Fe1 173.2(8) no
C12 N4 C8 N3 0.7(11) no
C14 N4 C8 Fe1 0.2(14) no
C14 N4 C8 N3 -172.3(9) no
C14 N4 C12 C10 173.6(9) no
C14 N4 C12 C13 -10.4(16) no
C16 N5 C15 Fe1 -6.6(16) no
C16 N5 C15 N6 176.7(10) no
C15 N5 C17 C18 -177.4(9) no
C15 N5 C17 C19 -2.9(13) no
C17 N5 C15 Fe1 179.4(9) no
C17 N5 C15 N6 2.7(11) no
C16 N5 C17 C18 8.7(17) no
C16 N5 C17 C19 -176.8(10) no
C15 N6 C19 C17 0.1(11) no
C15 N6 C19 C20 -179.8(8) no
C19 N6 C15 Fe1 -178.7(7) no
C19 N6 C15 N5 -1.7(10) no
C21 N6 C15 Fe1 1.5(14) no
C21 N6 C15 N5 178.6(9) no
C21 N6 C19 C17 179.9(9) no
C21 N6 C19 C20 -0.0(14) no
C23 N7 C22 Fe1 1.3(15) no
C23 N7 C22 N8 -179.4(8) no
C22 N7 C24 C25 179.3(8) no
C22 N7 C24 C26 3.3(11) no
C24 N7 C22 Fe1 177.8(8) no
C24 N7 C22 N8 -2.9(10) no
C23 N7 C24 C25 -4.1(14) no
C23 N7 C24 C26 179.9(8) no
C22 N8 C26 C24 0.6(12) no
C22 N8 C26 C27 176.6(8) no
C26 N8 C22 Fe1 -179.2(8) no
C26 N8 C22 N7 1.4(10) no
C28 N8 C22 Fe1 2.8(14) no
C28 N8 C22 N7 -176.6(9) no
C28 N8 C26 C24 178.5(10) no
C28 N8 C26 C27 -5.5(17) no
N1 C3 C5 N2 -2.9(11) no
N1 C3 C5 C6 176.5(9) no
C4 C3 C5 N2 -176.6(11) no
C4 C3 C5 C6 3(2) no
N3 C10 C12 N4 -2.3(11) no
N3 C10 C12 C13 -177.7(10) no
C11 C10 C12 N4 -176.9(12) no
C11 C10 C12 C13 8(2) no
N5 C17 C19 N6 1.6(12) no
N5 C17 C19 C20 -178.5(10) no
C18 C17 C19 N6 175.7(13) no
C18 C17 C19 C20 -4(3) no
N7 C24 C26 N8 -2.2(12) no
N7 C24 C26 C27 -178.0(9) no
C25 C24 C26 N8 -177.5(12) no
C25 C24 C26 C27 7(2) no
